data_4030910
loop_
_publ_author_name
'Bosselet, F.'
'Mentzen, B. F.'
'Viala, J. C.'
'Etoh, M. A.'
'Bouix, J.'

_publ_section_title
;
 Synthesis and structure of T~2~-Al~2~MgC~2~
;
_journal_coden_ASTM EJSCE5
_journal_issue 1
_journal_name_full
;
 European Journal of Solid State and Inorganic Chemistry
;
_journal_page_first 91
_journal_page_last 99
_journal_paper_doi 10.1016/S0992-4361(98)80017-9
_journal_volume 35
_journal_year 1998
_chemical_formula_sum 'C2 Al2 Mg'
_chemical_formula_weight 102.289
_space_group_IT_number 164
_symmetry_cell_setting trigonal
_symmetry_Int_Tables_number 164
_symmetry_space_group_name_Hall '-P 3 2"'
_symmetry_space_group_name_H-M 'P -3 m 1'
_cell_angle_alpha 90
_cell_angle_beta 90
_cell_angle_gamma 120
_cell_formula_units_Z 1
_cell_length_a 3.3770(9)
_cell_length_b 3.3770(9)
_cell_length_c 5.817(1)
_cell_volume 57.45(2)
_diffrn_ambient_temperature 298
_diffrn_radiation_probe x-ray
_diffrn_radiation_type CuK\a
_diffrn_radiation_wavelength 1.5418
_exptl_absorpt_coefficient_mu 10.844
_exptl_crystal_density_diffrn 2.957
_exptl_crystal_F_000 50
_pd_proc_ls_prof_R_factor 0.0167
_pd_proc_ls_prof_wR_factor 0.0233
_refine_ls_number_parameters 10
_refine_ls_number_reflns 25
_refine_ls_R_I_factor 0.0373
_cod_data_source_file EJSSIC-1998-35-91-99.cif
_cod_data_source_block Al2MgC2
_cod_depositor_comments
;
Rietveld refinements, GSAS software
Large discrepancies between the calculated interatomic distances
and those given in the paper
;
_cod_original_cell_volume 57.45(4)
_cod_database_code 4030910

loop_
_symmetry_equiv_pos_site_id
_symmetry_equiv_pos_as_xyz
1 x,y,z
2 -y,x-y,z
3 -x+y,-x,z
4 y,x,-z
5 -x,-x+y,-z
6 x-y,-y,-z
7 -x,-y,-z
8 y,-x+y,-z
9 x-y,x,-z
10 -y,-x,z
11 x,x-y,z
12 -x+y,y,z

loop_
_atom_site_label
_atom_site_type_symbol
_atom_site_thermal_displace_type
_atom_site_fract_x
_atom_site_fract_y
_atom_site_fract_z
_atom_site_occupancy
_atom_site_U_iso_or_equiv
_atom_site_calc_flag
_atom_site_refinement_flags
_atom_site_disorder_assembly
_atom_site_disorder_group
Al Al Uiso 0.33333 0.66667 0.3773(4) 1.000 0.0039(4) . . . .
C C Uiso 0.33333 0.66667 0.7346(9) 1.000 0.0053(6) . . . .
Mg Mg Uiso 0.00000 0.00000 0.00000 1.000 0.0034(4) . . . .

loop_
_atom_type_symbol
_atom_type_description
_atom_type_scat_dispersion_real
_atom_type_scat_dispersion_imag
_atom_type_scat_source
C C 0.0181 0.0091 ' International Tables Vol C Tables 4.2.6.8 and 6.1.1.4'
Al Al 0.2130 0.2455 ' International Tables Vol C Tables 4.2.6.8 and 6.1.1.4'
Mg Mg 0.1719 0.1771 ' International Tables Vol C Tables 4.2.6.8 and 6.1.1.4'

loop_
_geom_angle_atom_site_label_1
_geom_angle_atom_site_label_2
_geom_angle_atom_site_label_3
_geom_angle
_geom_angle_site_symmetry_1
_geom_angle_site_symmetry_2
_geom_angle_site_symmetry_3
_geom_angle_publ_flag
Al Al C 53.79(6) 4_456 . . yes
C Al C 108.46(15) . . 4_456 yes
Al Al C 53.79(6) 4_556 . . yes
C Al C 108.46(15) . . 4_556 yes
Al Al C 53.79(6) 4_566 . . yes
C Al C 108.46(15) . . 4_566 yes
Al Al C 54.67(15) 4_456 . 4_456 yes
Al Al Al 88.66(8) 4_456 . 4_556 yes
Al Al C 124.73(8) 4_456 . 4_556 yes
Al Al Al 88.66(8) 4_456 . 4_566 yes
Al Al C 124.73(8) 4_456 . 4_566 yes
Al Al C 124.73(8) 4_556 . 4_456 yes
C Al C 110.46(11) 4_456 . 4_556 yes
Al Al C 124.73(8) 4_566 . 4_456 yes
C Al C 110.46(11) 4_456 . 4_566 yes
Al Al C 54.67(15) 4_556 . 4_556 yes
Al Al Al 88.66(8) 4_556 . 4_566 yes
Al Al C 124.73(8) 4_556 . 4_566 yes
Al Al C 124.73(8) 4_566 . 4_556 yes
C Al C 110.46(11) 4_556 . 4_566 yes
Al Al C 54.67(15) 4_566 . 4_566 yes
Al C Al 71.54(15) . . 4_456 yes
Al C Al 71.54(15) . . 4_556 yes
Al C Al 71.54(15) . . 4_566 yes
Al C Al 110.46(14) 4_456 . 4_556 yes
Al C Al 110.46(14) 4_456 . 4_566 yes
Al C Al 110.46(14) 4_556 . 4_566 yes

loop_
_geom_bond_atom_site_label_1
_geom_bond_atom_site_label_2
_geom_bond_distance
_geom_bond_site_symmetry_1
_geom_bond_site_symmetry_2
_geom_bond_publ_flag
Al C 2.078(6) . . yes
Al Al 2.416(2) . 4_456 yes
Al C 2.0555(19) . 4_456 yes
Al Al 2.416(2) . 4_556 yes
Al C 2.0555(19) . 4_556 yes
Al Al 2.416(2) . 4_566 yes
Al C 2.0555(19) . 4_566 yes
